data_4517266
loop_
_publ_author_name
'Chen, Mao-Long'
'Feng, Yan-Ying'
'Wang, Si-Yuan'
'Cheng, Yuihui'
'Zhou, Zhao-Hui'

_publ_section_title
;
 Metal-organic frameworks with double channels for rapid and reversible
 adsorption of 1,2-ethylenediamine and gases.
;
_journal_name_full 'ACS applied materials &amp; interfaces'
_journal_paper_doi 10.1021/acsami.9b20184
_journal_year 2019
_chemical_formula_moiety '0.25(C88 H128 N16 Nd8 O72), C2 H6 N2, O, 4(H2 O)'
_chemical_formula_sum 'C24 H46 N6 Nd2 O23'
_chemical_formula_weight 1075.15
_space_group_crystal_system tetragonal
_space_group_IT_number 85
_space_group_name_Hall '-P 4a'
_space_group_name_H-M_alt 'P 4/n :2'
_atom_sites_solution_hydrogens mixed
_audit_creation_date 2018-09-11
_audit_creation_method
;
  Olex2 1.1
  (compiled 2011.11.01 svn.r2039, GUI svn.r3906)
;
_cell_angle_alpha 90
_cell_angle_beta 90
_cell_angle_gamma 90
_cell_formula_units_Z 4
_cell_length_a 19.2977(4)
_cell_length_b 19.2977(4)
_cell_length_c 10.0366(8)
_cell_measurement_reflns_used 2980
_cell_measurement_temperature 173(2)
_cell_measurement_theta_max 27.7370
_cell_measurement_theta_min 3.0990
_cell_volume 3737.6(3)
_computing_molecular_graphics
;
O. V. Dolomanov, L. J. Bourhis, R. J. Gildea, J. A. K. Howard and H. Puschmann,
OLEX2: a complete structure solution, refinement and analysis program.
J. Appl. Cryst. (2009). 42, 339-341.
;
_computing_publication_material
;
O. V. Dolomanov, L. J. Bourhis, R. J. Gildea, J. A. K. Howard and H. Puschmann,
OLEX2: a complete structure solution, refinement and analysis program.
J. Appl. Cryst. (2009). 42, 339-341.
;
_computing_structure_refinement
;
XL, G.M. Sheldrick, Acta Cryst.
(2008). A64, 112-122
;
_diffrn_ambient_temperature 173(2)
_diffrn_measured_fraction_theta_full 0.998
_diffrn_measured_fraction_theta_max 0.977
_diffrn_measurement_device_type 'Xcalibur, Sapphire3, Gemini ultra'
_diffrn_radiation_type MoK\a
_diffrn_radiation_wavelength 0.71073
_diffrn_reflns_av_R_equivalents 0.0541
_diffrn_reflns_av_unetI/netI 0.0542
_diffrn_reflns_Laue_measured_fraction_full 0.998
_diffrn_reflns_Laue_measured_fraction_max 0.977
_diffrn_reflns_limit_h_max 17
_diffrn_reflns_limit_h_min -24
_diffrn_reflns_limit_k_max 24
_diffrn_reflns_limit_k_min -22
_diffrn_reflns_limit_l_max 12
_diffrn_reflns_limit_l_min -12
_diffrn_reflns_number 15603
_diffrn_reflns_point_group_measured_fraction_full 0.998
_diffrn_reflns_point_group_measured_fraction_max 0.977
_diffrn_reflns_theta_full 25.242
_diffrn_reflns_theta_max 27.499
_diffrn_reflns_theta_min 2.928
_exptl_absorpt_coefficient_mu 2.843
_exptl_absorpt_correction_T_max 1.00000
_exptl_absorpt_correction_T_min 0.97086
_exptl_absorpt_correction_type multi-scan
_exptl_absorpt_process_details
;
CrysAlisPro, Agilent Technologies,
Version 1.171.36.24 (release 03-12-2012 CrysAlis171 .NET)
(compiled Dec  3 2012,18:21:49)
Empirical absorption correction using spherical harmonics,
 implemented in SCALE3 ABSPACK scaling algorithm.
;
_exptl_crystal_colour PINK
_exptl_crystal_density_diffrn 1.911
_exptl_crystal_description TETRAGONAL
_exptl_crystal_F_000 2144
_exptl_crystal_size_max 0.350
_exptl_crystal_size_mid 0.200
_exptl_crystal_size_min 0.150
_refine_diff_density_max 2.110
_refine_diff_density_min -1.070
_refine_diff_density_rms 0.151
_refine_ls_extinction_method none
_refine_ls_goodness_of_fit_ref 1.039
_refine_ls_hydrogen_treatment constr
_refine_ls_matrix_type full
_refine_ls_number_parameters 267
_refine_ls_number_reflns 4198
_refine_ls_number_restraints 18
_refine_ls_restrained_S_all 1.044
_refine_ls_R_factor_all 0.0689
_refine_ls_R_factor_gt 0.0489
_refine_ls_shift/su_max 0.001
_refine_ls_shift/su_mean 0.000
_refine_ls_structure_factor_coef Fsqd
_refine_ls_weighting_details 'w=1/[\s^2^(Fo^2^)+(0.0375P)^2^+26.7616P] where P=(Fo^2^+2Fc^2^)/3'
_refine_ls_weighting_scheme calc
_refine_ls_wR_factor_gt 0.1061
_refine_ls_wR_factor_ref 0.1169
_reflns_Friedel_coverage 0.000
_reflns_number_gt 3215
_reflns_number_total 4198
_reflns_threshold_expression 'I > 2\s(I)'
_cod_data_source_file am9b20184_si_006.cif
_cod_data_source_block SAD
_cod_original_sg_symbol_H-M 'P 4/n'
_cod_database_code 4517266
_shelx_estimated_absorpt_t_max 0.675
_shelx_estimated_absorpt_t_min 0.436
_shelx_shelxl_version_number 2018/3
_shelx_space_group_comment
;
The symmetry employed for this shelxl refinement is uniquely defined
by the following loop, which should always be used as a source of
symmetry information in preference to the above space-group names.
They are only intended as comments.
;

loop_
_space_group_symop_operation_xyz
'x, y, z'
'-x+1/2, -y+1/2, z'
'-y+1/2, x, z'
'y, -x+1/2, z'
'-x, -y, -z'
'x-1/2, y-1/2, -z'
'y-1/2, -x, -z'
'-y, x-1/2, -z'

loop_
_atom_site_label
_atom_site_type_symbol
_atom_site_fract_x
_atom_site_fract_y
_atom_site_fract_z
_atom_site_U_iso_or_equiv
_atom_site_adp_type
_atom_site_occupancy
_atom_site_site_symmetry_order
_atom_site_calc_flag
_atom_site_refinement_flags_posn
_atom_site_refinement_flags_adp
_atom_site_refinement_flags_occupancy
Nd1 Nd 0.39455(2) 0.54296(2) 0.04128(3) 0.01820(12) Uani 1 1 d . . .
C1 C 0.2173(3) 0.5021(3) 0.0611(8) 0.0291(16) Uani 1 1 d . . .
H1A H 0.213438 0.508691 0.158586 0.035 Uiso 1 1 calc R U .
H1B H 0.174965 0.478239 0.029531 0.035 Uiso 1 1 calc R U .
C2 C 0.2241(4) 0.5716(4) -0.0070(8) 0.0360(18) Uani 1 1 d . . .
C3 C 0.2735(3) 0.4379(4) -0.1106(7) 0.0314(16) Uani 1 1 d . . .
H3A H 0.254215 0.476653 -0.163494 0.038 Uiso 1 1 calc R U .
H3B H 0.240999 0.398339 -0.117482 0.038 Uiso 1 1 calc R U .
C4 C 0.3435(3) 0.4168(4) -0.1686(8) 0.0288(16) Uani 1 1 d . . .
C5 C 0.3730(4) 0.5190(4) 0.4012(8) 0.0411(19) Uani 1 1 d . . .
H5A H 0.410698 0.545124 0.445325 0.049 Uiso 1 1 calc R U .
H5B H 0.349862 0.490368 0.469878 0.049 Uiso 1 1 calc R U .
C6 C 0.3215(5) 0.5695(4) 0.3458(9) 0.047(2) Uani 1 1 d . . .
C7 C 0.4781(4) 0.4604(4) 0.3271(7) 0.0313(16) Uani 1 1 d . . .
H7A H 0.482549 0.421363 0.390574 0.038 Uiso 1 1 calc R U .
H7B H 0.497990 0.502093 0.369808 0.038 Uiso 1 1 calc R U .
C8 C 0.5186(3) 0.4441(3) 0.2040(6) 0.0208(13) Uani 1 1 d . . .
C9 C 0.2787(3) 0.3952(3) 0.1109(8) 0.0288(16) Uani 1 1 d . . .
H9A H 0.313910 0.363372 0.073405 0.035 Uiso 1 1 calc R U .
H9B H 0.232979 0.372665 0.099888 0.035 Uiso 1 1 calc R U .
C10 C 0.2927(4) 0.4027(4) 0.2587(7) 0.0313(16) Uani 1 1 d . . .
H10A H 0.269939 0.363700 0.305627 0.038 Uiso 1 1 calc R U .
H10B H 0.270523 0.446006 0.290002 0.038 Uiso 1 1 calc R U .
C11 C 0.3696(4) 0.4042(3) 0.2995(7) 0.0291(16) Uani 1 1 d . . .
H11A H 0.373638 0.384273 0.390046 0.035 Uiso 1 1 calc R U .
H11B H 0.395632 0.373571 0.238241 0.035 Uiso 1 1 calc R U .
C12 C 0.1916(8) 0.7506(8) 0.2795(18) 0.066(4) Uani 0.65 1 d . U P
C13 C 0.2591(13) 0.7403(12) 0.1841(15) 0.018(5) Uani 0.35 1 d . U P
N1 N 0.2790(3) 0.4594(3) 0.0304(6) 0.0258(12) Uani 1 1 d . . .
N2 N 0.4036(3) 0.4727(3) 0.2999(5) 0.0250(12) Uani 1 1 d . . .
N3 N 0.1623(6) 0.6743(5) 0.3366(13) 0.125(5) Uani 1 1 d . U .
H3C H 0.187310 0.661505 0.409327 0.150 Uiso 1 1 calc R U .
H3D H 0.166760 0.641597 0.271866 0.150 Uiso 1 1 calc R U .
H3E H 0.116825 0.678496 0.359447 0.150 Uiso 1 1 calc R U .
O1 O 0.2827(2) 0.5878(3) -0.0541(6) 0.0397(14) Uani 1 1 d . . .
O2 O 0.1720(2) 0.6101(3) -0.0142(6) 0.0443(15) Uani 1 1 d . . .
O3 O 0.3958(2) 0.4378(2) -0.1076(5) 0.0277(11) Uani 1 1 d . . .
O4 O 0.3217(2) 0.5813(3) 0.2217(6) 0.0373(13) Uani 1 1 d . . .
O5 O 0.3432(3) 0.3827(4) -0.2729(7) 0.0615(19) Uani 1 1 d . . .
O6 O 0.2828(5) 0.5980(4) 0.4292(9) 0.095(3) Uani 1 1 d . . .
O7 O 0.4906(2) 0.4540(2) 0.0921(4) 0.0167(9) Uani 1 1 d . . .
O8 O 0.5809(2) 0.4252(3) 0.2131(5) 0.0354(12) Uani 1 1 d . . .
O1W O 0.4789(2) 0.5989(2) 0.1907(5) 0.0342(12) Uani 1 1 d . . .
H1WA H 0.519712 0.591438 0.161921 0.051 Uiso 1 1 d R U .
H1WB H 0.471345 0.642342 0.192540 0.051 Uiso 1 1 d R U .
O2W O 0.250000 0.250000 0.4287(17) 0.100(6) Uani 1 4 d S T P
O3W O 0.250000 0.250000 -0.143(3) 0.172(10) Uani 1 4 d S T P
O4W O 0.1793(4) 0.5265(5) 0.5894(9) 0.085(3) Uani 1 1 d G . .
H4WA H 0.210535 0.548549 0.631584 0.128 Uiso 1 1 d G U .
H4WB H 0.197778 0.493212 0.546504 0.128 Uiso 1 1 d G U .
O5W O 0.2243(4) 0.3928(6) 0.5722(6) 0.082(3) Uani 1 1 d G . .
H5WA H 0.266926 0.389182 0.592557 0.124 Uiso 1 1 d G U .
H5WB H 0.201375 0.382220 0.641548 0.124 Uiso 1 1 d G U .

loop_
_atom_site_aniso_label
_atom_site_aniso_U_11
_atom_site_aniso_U_22
_atom_site_aniso_U_33
_atom_site_aniso_U_23
_atom_site_aniso_U_13
_atom_site_aniso_U_12
Nd1 0.00911(17) 0.00968(18) 0.0358(2) -0.00049(14) 0.00181(14) 0.00061(11)
C1 0.004(3) 0.027(4) 0.057(5) 0.004(3) 0.003(3) -0.002(2)
C2 0.017(3) 0.032(4) 0.060(5) 0.002(4) -0.007(3) 0.005(3)
C3 0.019(3) 0.031(4) 0.044(4) -0.002(3) -0.014(3) -0.003(3)
C4 0.017(3) 0.025(4) 0.044(4) -0.011(3) -0.007(3) 0.004(3)
C5 0.050(5) 0.042(5) 0.031(4) -0.004(4) 0.021(4) -0.002(4)
C6 0.051(5) 0.034(5) 0.054(6) -0.018(4) 0.024(4) 0.001(4)
C7 0.034(4) 0.040(4) 0.019(3) 0.003(3) -0.007(3) -0.001(3)
C8 0.021(3) 0.015(3) 0.027(3) 0.003(3) -0.006(3) 0.000(2)
C9 0.019(3) 0.018(3) 0.049(5) 0.001(3) -0.001(3) -0.008(3)
C10 0.030(4) 0.025(4) 0.040(4) 0.012(3) 0.013(3) 0.001(3)
C11 0.029(4) 0.022(4) 0.036(4) 0.009(3) 0.008(3) 0.002(3)
C12 0.054(7) 0.044(7) 0.099(9) -0.020(6) -0.001(7) -0.021(6)
C13 0.030(10) 0.011(9) 0.014(6) 0.004(6) 0.001(6) 0.012(7)
N1 0.014(3) 0.022(3) 0.042(3) 0.003(3) -0.006(2) 0.000(2)
N2 0.031(3) 0.024(3) 0.020(3) 0.002(2) 0.008(2) 0.001(2)
N3 0.114(8) 0.097(8) 0.163(10) -0.070(7) -0.075(8) -0.011(6)
O1 0.013(2) 0.029(3) 0.077(4) 0.019(3) 0.002(2) 0.005(2)
O2 0.011(2) 0.036(3) 0.087(4) 0.009(3) -0.007(3) 0.006(2)
O3 0.014(2) 0.025(2) 0.044(3) -0.013(2) -0.002(2) 0.0017(18)
O4 0.024(3) 0.028(3) 0.060(4) -0.007(3) 0.012(3) 0.005(2)
O5 0.037(3) 0.079(5) 0.069(4) -0.045(4) -0.018(3) 0.015(3)
O6 0.115(7) 0.062(5) 0.107(7) -0.010(4) 0.070(6) 0.039(5)
O7 0.014(2) 0.014(2) 0.022(2) 0.0018(17) 0.0014(17) 0.0014(16)
O8 0.023(3) 0.038(3) 0.044(3) 0.011(2) -0.006(2) 0.005(2)
O1W 0.019(2) 0.026(3) 0.058(3) -0.020(2) 0.006(2) -0.0002(19)
O2W 0.113(9) 0.113(9) 0.075(12) 0.000 0.000 0.000
O3W 0.163(15) 0.163(15) 0.19(3) 0.000 0.000 0.000
O4W 0.066(5) 0.128(8) 0.063(5) 0.021(5) 0.028(4) -0.017(5)
O5W 0.040(4) 0.175(9) 0.033(3) -0.005(4) 0.000(3) -0.023(5)

loop_
_atom_type_symbol
_atom_type_description
_atom_type_scat_dispersion_real
_atom_type_scat_dispersion_imag
_atom_type_scat_source
C C 0.0033 0.0016 'International Tables Vol C Tables 4.2.6.8 and 6.1.1.4'
H H 0.0000 0.0000 'International Tables Vol C Tables 4.2.6.8 and 6.1.1.4'
N N 0.0061 0.0033 'International Tables Vol C Tables 4.2.6.8 and 6.1.1.4'
Nd Nd -0.1943 3.0179 'International Tables Vol C Tables 4.2.6.8 and 6.1.1.4'
O O 0.0106 0.0060 'International Tables Vol C Tables 4.2.6.8 and 6.1.1.4'

loop_
_geom_angle_atom_site_label_1
_geom_angle_atom_site_label_2
_geom_angle_atom_site_label_3
_geom_angle
_geom_angle_site_symmetry_1
_geom_angle_site_symmetry_3
N1 Nd1 C8 118.08(17) . 5_665
N1 Nd1 N2 79.20(17) . .
N2 Nd1 C8 137.23(16) . 5_665
O1 Nd1 C8 98.00(17) . 5_665
O1 Nd1 N1 59.45(15) . .
O1 Nd1 N2 123.16(17) . .
O1 Nd1 O3 93.43(16) . .
O1 Nd1 O7 122.01(15) . 5_665
O1 Nd1 O7 157.21(15) . .
O1 Nd1 O8 73.08(16) . 5_665
O2 Nd1 C8 81.23(18) 8_665 5_665
O2 Nd1 N1 123.25(17) 8_665 .
O2 Nd1 N2 123.87(18) 8_665 .
O2 Nd1 O1 65.52(17) 8_665 .
O2 Nd1 O3 137.39(19) 8_665 .
O2 Nd1 O7 87.26(15) 8_665 5_665
O2 Nd1 O7 135.16(15) 8_665 .
O2 Nd1 O8 70.94(18) 8_665 5_665
O3 Nd1 C8 64.79(16) . 5_665
O3 Nd1 N1 60.83(16) . .
O3 Nd1 N2 98.73(16) . .
O3 Nd1 O7 72.77(13) . 5_665
O3 Nd1 O7 64.80(14) . .
O3 Nd1 O8 67.47(16) . 5_665
O4 Nd1 C8 157.03(17) . 5_665
O4 Nd1 N1 74.77(17) . .
O4 Nd1 N2 60.76(17) . .
O4 Nd1 O1 71.31(19) . .
O4 Nd1 O2 75.84(18) . 8_665
O4 Nd1 O3 134.32(16) . .
O4 Nd1 O7 118.39(16) . .
O4 Nd1 O7 151.75(15) . 5_665
O4 Nd1 O8 138.77(17) . 5_665
O4 Nd1 O1W 78.06(17) . .
O7 Nd1 C8 79.37(15) . 5_665
O7 Nd1 C8 24.83(14) 5_665 5_665
O7 Nd1 N1 101.54(14) . .
O7 Nd1 N1 133.29(15) 5_665 .
O7 Nd1 N2 58.28(14) . .
O7 Nd1 N2 114.63(14) 5_665 .
O7 Nd1 O7 60.12(15) . 5_665
O7 Nd1 O8 49.33(13) 5_665 5_665
O7 Nd1 O8 102.43(14) . 5_665
O8 Nd1 C8 24.92(15) 5_665 5_665
O8 Nd1 N1 103.94(17) 5_665 .
O8 Nd1 N2 160.47(15) 5_665 .
O1W Nd1 C8 95.39(17) . 5_665
O1W Nd1 N1 144.70(18) . .
O1W Nd1 N2 67.95(17) . .
O1W Nd1 O1 130.39(17) . .
O1W Nd1 O2 69.77(18) . 8_665
O1W Nd1 O3 135.06(14) . .
O1W Nd1 O7 74.87(14) . 5_665
O1W Nd1 O7 72.31(14) . .
O1W Nd1 O8 111.34(16) . 5_665
N1 C1 C2 109.3(5) . .
O1 C2 C1 117.8(6) . .
O2 C2 C1 118.9(6) . .
O2 C2 O1 123.3(7) . .
N1 C3 C4 112.1(5) . .
O3 C4 C3 116.3(6) . .
O5 C4 C3 117.5(6) . .
O5 C4 O3 126.2(7) . .
N2 C5 C6 113.8(7) . .
O4 C6 C5 118.7(7) . .
O6 C6 C5 115.7(9) . .
O6 C6 O4 125.5(9) . .
N2 C7 C8 112.8(5) . .
C7 C8 Nd1 162.9(4) . 5_665
O7 C8 Nd1 59.6(3) . 5_665
O7 C8 C7 118.7(5) . .
O8 C8 Nd1 63.2(4) . 5_665
O8 C8 C7 120.0(6) . .
O8 C8 O7 121.2(6) . .
N1 C9 C10 117.0(6) . .
C9 C10 C11 115.7(6) . .
N2 C11 C10 116.5(5) . .
C13 C12 C13 17.0(12) 2_565 .
C13 C12 N3 111.3(13) . .
C13 C12 N3 126.1(15) 2_565 .
C12 C13 C12 97.4(15) 2_565 .
C13 C13 C12 113(5) 2_565 2_565
C13 C13 C12 50(4) 2_565 .
C1 N1 Nd1 108.5(4) . .
C3 N1 Nd1 105.1(4) . .
C3 N1 C1 107.3(5) . .
C3 N1 C9 106.7(5) . .
C9 N1 Nd1 118.1(4) . .
C9 N1 C1 110.5(5) . .
C5 N2 Nd1 107.8(4) . .
C5 N2 C7 111.0(6) . .
C7 N2 Nd1 107.2(4) . .
C11 N2 Nd1 112.7(4) . .
C11 N2 C5 111.5(5) . .
C11 N2 C7 106.7(5) . .
C2 O1 Nd1 122.7(5) . .
C2 O2 Nd1 141.5(5) . 7_565
C4 O3 Nd1 123.0(4) . .
C6 O4 Nd1 133.3(5) . .
Nd1 O7 Nd1 119.88(15) . 5_665
C8 O7 Nd1 95.6(4) . 5_665
C8 O7 Nd1 125.9(4) . .
C8 O8 Nd1 91.9(4) . 5_665

loop_
_geom_bond_atom_site_label_1
_geom_bond_atom_site_label_2
_geom_bond_distance
_geom_bond_site_symmetry_2
Nd1 C8 2.989(7) 5_665
Nd1 N1 2.755(5) .
Nd1 N2 2.933(5) .
Nd1 O1 2.515(5) .
Nd1 O2 2.507(5) 8_665
Nd1 O3 2.520(4) .
Nd1 O4 2.409(5) .
Nd1 O7 2.577(4) .
Nd1 O7 2.590(4) 5_665
Nd1 O8 2.669(5) 5_665
Nd1 O1W 2.463(5) .
C1 C2 1.511(10) .
C1 N1 1.479(8) .
C2 O1 1.265(9) .
C2 O2 1.253(8) .
C3 C4 1.526(9) .
C3 N1 1.478(9) .
C4 O3 1.248(8) .
C4 O5 1.237(9) .
C5 C6 1.498(12) .
C5 N2 1.477(9) .
C6 O4 1.266(10) .
C6 O6 1.251(9) .
C7 C8 1.496(9) .
C7 N2 1.482(9) .
C8 O7 1.261(7) .
C8 O8 1.260(7) .
C9 C10 1.514(10) .
C9 N1 1.479(8) .
C10 C11 1.541(10) .
C11 N2 1.475(8) .
C12 C13 1.63(3) .
C12 C13 1.36(3) 2_565
C12 N3 1.677(19) .
C13 C13 0.52(3) 2_565
